data_7714608
loop_
_publ_author_name
'B&#xfc;cker, Anna'
'W&#xf6;lper, Christoph'
'Siera, Hannah'
'Haberhauer, Gebhard'
'Schulz, Stephan'

_publ_section_title
;
 Multiple ethylene activation by heteroleptic L(Cl)Ga-substituted
 germylenes.
;
_journal_issue 2
_journal_name_full 'Dalton transactions (Cambridge, England : 2003)'
_journal_page_first 640
_journal_page_last 646
_journal_paper_doi 10.1039/d3dt03944g
_journal_volume 53
_journal_year 2024
_chemical_formula_sum 'C104 H170 Cl2 Ga2 Ge2 N6 Si2'
_chemical_formula_weight 1916.15
_space_group_crystal_system monoclinic
_space_group_IT_number 14
_space_group_name_Hall '-P 2ybc'
_space_group_name_H-M_alt 'P 1 21/c 1'
_atom_sites_solution_hydrogens geom
_atom_sites_solution_primary direct
_atom_sites_solution_secondary difmap
_audit_creation_method SHELXL-2017/1
_audit_update_record
;
2023-03-22 deposited with the CCDC.	2023-12-05 downloaded from the CCDC.
;
_cell_angle_alpha 90
_cell_angle_beta 113.082(2)
_cell_angle_gamma 90
_cell_formula_units_Z 4
_cell_length_a 27.3921(14)
_cell_length_b 14.6446(7)
_cell_length_c 29.8421(15)
_cell_measurement_reflns_used 9913
_cell_measurement_temperature 100(2)
_cell_measurement_theta_max 79.62
_cell_measurement_theta_min 3.49
_cell_volume 11012.7(10)
_computing_cell_refinement 'Bruker APEX3(v2017.3-0)'
_computing_data_collection 'Bruker APEX3(v2017.3-0)'
_computing_data_reduction 'Bruker APEX3(v2017.3-0)'
_computing_molecular_graphics 'ORTEP/PLATON (Spek)'
_computing_publication_material 'BRUKER AXS SHELXTL (c) 2008 / Vers. 2008/4'
_computing_structure_refinement 'SHELXL-2017/1 (Sheldrick, 2017)'
_computing_structure_solution 'Bruker APEX3(v2017.3-0)'
_diffrn_ambient_temperature 100(2)
_diffrn_detector_area_resol_mean 7.3910
_diffrn_measured_fraction_theta_full 1.000
_diffrn_measured_fraction_theta_max 0.995
_diffrn_measurement_device_type 'Bruker D8 Venture (Photon II detector)'
_diffrn_measurement_method 'Data collection strategy APEX 3/Queen'
_diffrn_radiation_monochromator 'multilayer mirror'
_diffrn_radiation_type CuK\a
_diffrn_radiation_wavelength 1.54178
_diffrn_reflns_av_R_equivalents 0.0865
_diffrn_reflns_av_unetI/netI 0.0209
_diffrn_reflns_Laue_measured_fraction_full 1.000
_diffrn_reflns_Laue_measured_fraction_max 0.995
_diffrn_reflns_limit_h_max 34
_diffrn_reflns_limit_h_min -33
_diffrn_reflns_limit_k_max 18
_diffrn_reflns_limit_k_min -18
_diffrn_reflns_limit_l_max 38
_diffrn_reflns_limit_l_min -38
_diffrn_reflns_number 617598
_diffrn_reflns_point_group_measured_fraction_full 1.000
_diffrn_reflns_point_group_measured_fraction_max 0.995
_diffrn_reflns_theta_full 67.679
_diffrn_reflns_theta_max 80.083
_diffrn_reflns_theta_min 3.002
_diffrn_source 'micro-focus sealed tube'
_diffrn_source_type 'INCOATEC I\mS 3.0'
_exptl_absorpt_coefficient_mu 2.168
_exptl_absorpt_correction_T_max 0.75
_exptl_absorpt_correction_T_min 0.63
_exptl_absorpt_correction_type multi-scan
_exptl_absorpt_process_details
; 
 SADABS
 R.H. Blessing, Acta Cryst. (1995) A51 33-38 
;
_exptl_crystal_colour colourless
_exptl_crystal_density_diffrn 1.156
_exptl_crystal_description block
_exptl_crystal_F_000 4096
_exptl_crystal_size_max 0.252
_exptl_crystal_size_mid 0.157
_exptl_crystal_size_min 0.138
_refine_diff_density_max 1.132
_refine_diff_density_min -0.547
_refine_diff_density_rms 0.067
_refine_ls_extinction_method none
_refine_ls_goodness_of_fit_ref 1.106
_refine_ls_hydrogen_treatment constr
_refine_ls_matrix_type full
_refine_ls_number_parameters 1054
_refine_ls_number_reflns 23964
_refine_ls_number_restraints 9
_refine_ls_restrained_S_all 1.106
_refine_ls_R_factor_all 0.0473
_refine_ls_R_factor_gt 0.0426
_refine_ls_shift/su_max 0.002
_refine_ls_shift/su_mean 0.000
_refine_ls_structure_factor_coef Fsqd
_refine_ls_weighting_details 'w=1/[\s^2^(Fo^2^)+(0.0389P)^2^+14.6458P] where P=(Fo^2^+2Fc^2^)/3'
_refine_ls_weighting_scheme calc
_refine_ls_wR_factor_gt 0.1033
_refine_ls_wR_factor_ref 0.1056
_reflns_Friedel_coverage 0.000
_reflns_number_gt 21947
_reflns_number_total 23964
_reflns_threshold_expression 'I > 2\s(I)'
_cod_data_source_file d3dt03944g2.cif
_cod_data_source_block ab279m_sq
_cod_depositor_comments 'Adding full bibliography for 7714607--7714609.cif.'
_cod_original_sg_symbol_H-M 'P 21/c'
_cod_database_code 7714608
_publ_section_acknowledgement
;
We thank Dr. Alexander Gelhaar for the collection of the diffraction data
;
_shelx_shelxl_version_number 2017/1
_shelx_space_group_comment
;
The symmetry employed for this shelxl refinement is uniquely defined
by the following loop, which should always be used as a source of
symmetry information in preference to the above space-group names.
They are only intended as comments.
;
_shelx_estimated_absorpt_t_min 0.611
_shelx_estimated_absorpt_t_max 0.754

loop_
_space_group_symop_operation_xyz
'x, y, z'
'-x, y+1/2, -z+1/2'
'-x, -y, -z'
'x, -y-1/2, z-1/2'

loop_
_atom_site_label
_atom_site_type_symbol
_atom_site_fract_x
_atom_site_fract_y
_atom_site_fract_z
_atom_site_U_iso_or_equiv
_atom_site_adp_type
_atom_site_occupancy
_atom_site_site_symmetry_order
_atom_site_calc_flag
_atom_site_refinement_flags_posn
_atom_site_refinement_flags_adp
_atom_site_refinement_flags_occupancy
_atom_site_disorder_assembly
_atom_site_disorder_group
Ge1 Ge 0.79990(2) 0.82455(2) 0.28303(2) 0.02060(6) Uani 1 1 d . . . . .
Ga1 Ga 0.88252(2) 1.09911(2) 0.26073(2) 0.02106(6) Uani 1 1 d . . . . .
Cl1 Cl 0.95133(2) 1.03347(4) 0.25289(2) 0.03061(12) Uani 1 1 d . . . . .
Si1 Si 0.82514(3) 0.61573(4) 0.31119(3) 0.02990(14) Uani 1 1 d . . . . .
N1 N 0.91520(7) 1.18609(12) 0.31423(7) 0.0237(4) Uani 1 1 d . . . . .
C1 C 0.96669(10) 1.32643(16) 0.34680(9) 0.0321(5) Uani 1 1 d . . . . .
H1A H 1.003488 1.304836 0.359182 0.048 Uiso 1 1 calc R U . . .
H1B H 0.953537 1.324089 0.372946 0.048 Uiso 1 1 calc R U . . .
H1C H 0.965123 1.389448 0.335266 0.048 Uiso 1 1 calc R U . . .
C01O C 0.71269(11) 0.96715(17) 0.15400(10) 0.0367(6) Uani 1 1 d . . . . .
H01A H 0.733089 0.980585 0.134166 0.055 Uiso 1 1 calc R U . . .
H01B H 0.735780 0.972944 0.188581 0.055 Uiso 1 1 calc R U . . .
H01C H 0.683129 1.010308 0.145907 0.055 Uiso 1 1 calc R U . . .
C01P C 0.74067(11) 0.76932(19) 0.14401(10) 0.0351(5) Uani 1 1 d . . . . .
H01D H 0.725493 0.710506 0.129541 0.053 Uiso 1 1 calc R U . . .
H01E H 0.764821 0.760125 0.178046 0.053 Uiso 1 1 calc R U . . .
H01F H 0.760287 0.795757 0.125863 0.053 Uiso 1 1 calc R U . . .
Ge2 Ge 0.70265(2) 0.81016(2) 0.25026(2) 0.02030(6) Uani 1 1 d . . . . .
Ga2 Ga 0.62635(2) 0.67694(2) 0.35484(2) 0.02207(6) Uani 1 1 d . . . . .
Cl2 Cl 0.56705(2) 0.58856(4) 0.29999(2) 0.02976(11) Uani 1 1 d . . . . .
Si2 Si 0.68623(3) 0.84845(4) 0.14134(2) 0.02613(13) Uani 1 1 d . . . . .
N2 N 0.85581(8) 1.18982(12) 0.20894(7) 0.0252(4) Uani 1 1 d . . . . .
C2 C 0.93275(9) 1.26631(15) 0.30527(9) 0.0260(5) Uani 1 1 d . . . . .
N3 N 0.84559(7) 0.72431(12) 0.30307(7) 0.0250(4) Uani 1 1 d . . . . .
C3 C 0.92056(9) 1.29985(15) 0.25805(9) 0.0280(5) Uani 1 1 d . . . . .
H3 H 0.941622 1.349612 0.255584 0.034 Uiso 1 1 calc R U . . .
N4 N 0.66071(7) 0.81509(12) 0.18355(7) 0.0232(4) Uani 1 1 d . . . . .
C4 C 0.88158(9) 1.26978(15) 0.21419(9) 0.0271(5) Uani 1 1 d . . . . .
N5 N 0.58539(8) 0.75238(14) 0.38181(7) 0.0280(4) Uani 1 1 d . . . . .
C5 C 0.86660(11) 1.33354(17) 0.17133(10) 0.0363(6) Uani 1 1 d . . . . .
H5A H 0.864809 1.299411 0.142475 0.054 Uiso 1 1 calc R U . . .
H5B H 0.893319 1.381877 0.178396 0.054 Uiso 1 1 calc R U . . .
H5C H 0.831897 1.360846 0.165193 0.054 Uiso 1 1 calc R U . . .
N6 N 0.65783(8) 0.59880(13) 0.41178(7) 0.0259(4) Uani 1 1 d . . . . .
C6 C 0.92363(10) 1.16054(15) 0.36340(8) 0.0267(5) Uani 1 1 d . . . . .
C7 C 0.88011(10) 1.16646(16) 0.37751(9) 0.0302(5) Uani 1 1 d . . . . .
C8 C 0.88824(12) 1.1421(2) 0.42500(10) 0.0397(6) Uani 1 1 d . . . . .
H8 H 0.859424 1.145277 0.435103 0.048 Uiso 1 1 calc R U . . .
C9 C 0.93733(13) 1.1133(2) 0.45779(10) 0.0428(6) Uani 1 1 d . . . . .
H9 H 0.942186 1.098203 0.490229 0.051 Uiso 1 1 calc R U . . .
C10 C 0.97914(11) 1.10656(19) 0.44338(9) 0.0379(6) Uani 1 1 d . . . . .
H10 H 1.012643 1.086427 0.466176 0.045 Uiso 1 1 calc R U . . .
C11 C 0.97356(10) 1.12862(16) 0.39597(9) 0.0299(5) Uani 1 1 d . . . . .
C12 C 0.82608(10) 1.20130(17) 0.34236(10) 0.0319(5) Uani 1 1 d . . . . .
H12 H 0.820556 1.178098 0.309208 0.038 Uiso 1 1 calc R U . . .
C13 C 0.77995(11) 1.16702(19) 0.35393(11) 0.0386(6) Uani 1 1 d . . . . .
H13A H 0.746417 1.184811 0.327716 0.058 Uiso 1 1 calc R U . . .
H13B H 0.782010 1.193809 0.384718 0.058 Uiso 1 1 calc R U . . .
H13C H 0.781691 1.100326 0.356833 0.058 Uiso 1 1 calc R U . . .
C14 C 0.82525(12) 1.30620(18) 0.33976(12) 0.0413(6) Uani 1 1 d . . . . .
H14A H 0.852048 1.327193 0.327950 0.062 Uiso 1 1 calc R U . . .
H14B H 0.833087 1.331423 0.372266 0.062 Uiso 1 1 calc R U . . .
H14C H 0.790082 1.326816 0.317394 0.062 Uiso 1 1 calc R U . . .
C15 C 1.02006(10) 1.11387(17) 0.38148(9) 0.0307(5) Uani 1 1 d . . . . .
H15 H 1.010743 1.140128 0.348211 0.037 Uiso 1 1 calc R U . . .
C16 C 1.03053(11) 1.01108(18) 0.37927(10) 0.0385(6) Uani 1 1 d . . . . .
H16A H 0.997976 0.980927 0.357366 0.058 Uiso 1 1 calc R U . . .
H16B H 1.041674 0.984720 0.411961 0.058 Uiso 1 1 calc R U . . .
H16C H 1.058605 1.002130 0.367079 0.058 Uiso 1 1 calc R U . . .
C17 C 1.07100(11) 1.1609(2) 0.41654(11) 0.0412(6) Uani 1 1 d . . . . .
H17A H 1.098357 1.157439 0.403103 0.062 Uiso 1 1 calc R U . . .
H17B H 1.083641 1.130177 0.448230 0.062 Uiso 1 1 calc R U . . .
H17C H 1.063413 1.225084 0.420581 0.062 Uiso 1 1 calc R U . . .
C18 C 0.81036(9) 1.17341(15) 0.16383(8) 0.0269(5) Uani 1 1 d . . . . .
C19 C 0.81724(10) 1.12783(16) 0.12514(9) 0.0306(5) Uani 1 1 d . . . . .
C20 C 0.77275(11) 1.11686(18) 0.08151(9) 0.0353(5) Uani 1 1 d . . . . .
H20 H 0.776489 1.085853 0.055071 0.042 Uiso 1 1 calc R U . . .
C21 C 0.72372(11) 1.15004(18) 0.07608(9) 0.0374(6) Uani 1 1 d . . . . .
H21 H 0.694269 1.143264 0.045893 0.045 Uiso 1 1 calc R U . . .
C22 C 0.71744(11) 1.19331(17) 0.11475(10) 0.0358(6) Uani 1 1 d . . . . .
H22 H 0.683353 1.215137 0.110868 0.043 Uiso 1 1 calc R U . . .
C023 C 0.63175(11) 0.8479(2) 0.07902(9) 0.0384(6) Uani 1 1 d . . . . .
H02A H 0.646951 0.856572 0.054558 0.058 Uiso 1 1 calc R U . . .
H02B H 0.606825 0.897590 0.076484 0.058 Uiso 1 1 calc R U . . .
H02C H 0.612991 0.789364 0.073413 0.058 Uiso 1 1 calc R U . . .
C23 C 0.76024(10) 1.20556(15) 0.15941(9) 0.0304(5) Uani 1 1 d . . . . .
C24 C 0.87021(11) 1.09130(19) 0.12874(9) 0.0362(6) Uani 1 1 d . . . . .
H24 H 0.898196 1.115179 0.159483 0.043 Uiso 1 1 calc R U . . .
C25 C 0.87048(12) 0.9868(2) 0.13175(12) 0.0482(7) Uani 1 1 d . . . . .
H25A H 0.845313 0.961735 0.100885 0.072 Uiso 1 1 calc R U . . .
H25B H 0.860114 0.967863 0.158275 0.072 Uiso 1 1 calc R U . . .
H25C H 0.906198 0.963964 0.138009 0.072 Uiso 1 1 calc R U . . .
C26 C 0.88409(13) 1.1213(3) 0.08619(11) 0.0552(9) Uani 1 1 d . . . . .
H26A H 0.859492 1.092815 0.056101 0.083 Uiso 1 1 calc R U . . .
H26B H 0.920476 1.102573 0.092228 0.083 Uiso 1 1 calc R U . . .
H26C H 0.881226 1.187921 0.082915 0.083 Uiso 1 1 calc R U . . .
C27 C 0.75040(10) 1.25173(18) 0.20049(11) 0.0381(6) Uani 1 1 d . . . . .
H27 H 0.785016 1.256506 0.229158 0.046 Uiso 1 1 calc R U . . .
C28 C 0.71225(11) 1.1973(2) 0.21570(11) 0.0424(6) Uani 1 1 d . . . . .
H28A H 0.678122 1.191413 0.187944 0.064 Uiso 1 1 calc R U . . .
H28B H 0.707004 1.228809 0.242431 0.064 Uiso 1 1 calc R U . . .
H28C H 0.727024 1.136386 0.226552 0.064 Uiso 1 1 calc R U . . .
C29 C 0.72797(16) 1.3484(2) 0.18635(16) 0.0634(10) Uani 1 1 d . . . . .
H29A H 0.694023 1.345155 0.158184 0.095 Uiso 1 1 calc R U . . .
H29B H 0.753060 1.385325 0.178004 0.095 Uiso 1 1 calc R U . . .
H29C H 0.722504 1.376547 0.213822 0.095 Uiso 1 1 calc R U . . .
C30 C 0.83381(9) 1.01220(14) 0.27202(8) 0.0242(4) Uani 1 1 d . . . . .
H30A H 0.841278 1.012039 0.307272 0.029 Uiso 1 1 calc R U . . .
H30B H 0.797118 1.034892 0.254758 0.029 Uiso 1 1 calc R U . . .
C31 C 0.83613(9) 0.91316(14) 0.25598(9) 0.0236(4) Uani 1 1 d . . . . .
H31A H 0.873767 0.894939 0.266293 0.028 Uiso 1 1 calc R U . . .
H31B H 0.819564 0.910162 0.219968 0.028 Uiso 1 1 calc R U . . .
C32 C 0.90159(9) 0.74067(15) 0.31765(10) 0.0299(5) Uani 1 1 d . . . . .
C33 C 0.93199(10) 0.76945(17) 0.36592(11) 0.0372(6) Uani 1 1 d . . . . .
C34 C 0.98651(11) 0.7800(2) 0.37975(13) 0.0504(8) Uani 1 1 d . . . . .
H34 H 1.007642 0.798923 0.412026 0.060 Uiso 1 1 calc R U . . .
C35 C 1.01029(11) 0.7637(2) 0.34783(16) 0.0576(10) Uani 1 1 d . . . . .
H35 H 1.047601 0.770875 0.358306 0.069 Uiso 1 1 calc R U . . .
C36 C 0.98054(12) 0.7370(2) 0.30060(14) 0.0505(8) Uani 1 1 d . . . . .
H36 H 0.997612 0.726268 0.278863 0.061 Uiso 1 1 calc R U . . .
C37 C 0.92559(10) 0.72563(17) 0.28427(11) 0.0371(6) Uani 1 1 d . . . . .
C38 C 0.90749(12) 0.7892(2) 0.40190(10) 0.0424(7) Uani 1 1 d . . . . .
H38 H 0.868524 0.777402 0.385334 0.051 Uiso 1 1 calc R U . . .
C39 C 0.92907(15) 0.7282(3) 0.44723(13) 0.0611(9) Uani 1 1 d . . . . .
H39A H 0.922550 0.664032 0.437423 0.092 Uiso 1 1 calc R U . . .
H39B H 0.911148 0.743273 0.468970 0.092 Uiso 1 1 calc R U . . .
H39C H 0.967314 0.738396 0.464269 0.092 Uiso 1 1 calc R U . . .
C40 C 0.91481(14) 0.8899(2) 0.41757(12) 0.0522(8) Uani 1 1 d . . . . .
H40A H 0.900565 0.929007 0.388656 0.078 Uiso 1 1 calc R U . . .
H40B H 0.952660 0.902833 0.435255 0.078 Uiso 1 1 calc R U . . .
H40C H 0.895857 0.902153 0.438792 0.078 Uiso 1 1 calc R U . . .
C41 C 0.89417(12) 0.7002(2) 0.23178(11) 0.0420(6) Uani 1 1 d . . . . .
H41 H 0.855672 0.706881 0.225369 0.050 Uiso 1 1 calc R U . . .
C42 C 0.90631(17) 0.7641(2) 0.19697(14) 0.0630(10) Uani 1 1 d . . . . .
H42A H 0.881208 0.752525 0.163516 0.094 Uiso 1 1 calc R U . . .
H42B H 0.942567 0.753207 0.199422 0.094 Uiso 1 1 calc R U . . .
H42C H 0.902943 0.827685 0.205668 0.094 Uiso 1 1 calc R U . . .
C43 C 0.90359(13) 0.6007(2) 0.22061(14) 0.0516(8) Uani 1 1 d . . . . .
H43A H 0.882453 0.587470 0.186217 0.077 Uiso 1 1 calc R U . . .
H43B H 0.893025 0.559426 0.241077 0.077 Uiso 1 1 calc R U . . .
H43C H 0.941303 0.591789 0.227441 0.077 Uiso 1 1 calc R U . . .
C44 C 0.77659(12) 0.56955(19) 0.25238(12) 0.0444(7) Uani 1 1 d . . . . .
H44A H 0.747712 0.613549 0.237787 0.067 Uiso 1 1 calc R U . . .
H44B H 0.762057 0.511800 0.258309 0.067 Uiso 1 1 calc R U . . .
H44C H 0.794483 0.559032 0.230117 0.067 Uiso 1 1 calc R U . . .
C45 C 0.79303(11) 0.61781(19) 0.35562(11) 0.0393(6) Uani 1 1 d . . . . .
H45A H 0.765918 0.665764 0.346516 0.059 Uiso 1 1 calc R U . . .
H45B H 0.819824 0.630239 0.388275 0.059 Uiso 1 1 calc R U . . .
H45C H 0.776406 0.558518 0.355536 0.059 Uiso 1 1 calc R U . . .
C46 C 0.88453(12) 0.53943(19) 0.33684(14) 0.0502(8) Uani 1 1 d . . . . .
H46A H 0.898182 0.526499 0.311666 0.075 Uiso 1 1 calc R U . . .
H46B H 0.874388 0.482081 0.347791 0.075 Uiso 1 1 calc R U . . .
H46C H 0.912117 0.569753 0.364501 0.075 Uiso 1 1 calc R U . . .
C47 C 0.77575(9) 0.89228(15) 0.32916(8) 0.0250(4) Uani 1 1 d . . . . .
H47A H 0.773100 0.851873 0.354708 0.030 Uiso 1 1 calc R U . . .
H47B H 0.798993 0.944909 0.344480 0.030 Uiso 1 1 calc R U . . .
C48 C 0.72055(9) 0.92279(14) 0.29213(8) 0.0245(4) Uani 1 1 d . . . . .
H48A H 0.722683 0.977880 0.273751 0.029 Uiso 1 1 calc R U . . .
H48B H 0.695209 0.933403 0.307816 0.029 Uiso 1 1 calc R U . . .
C49 C 0.60489(9) 0.79494(16) 0.16751(8) 0.0241(4) Uani 1 1 d . . . . .
C50 C 0.56906(9) 0.86461(17) 0.16643(9) 0.0284(5) Uani 1 1 d . . . . .
C51 C 0.51501(10) 0.8438(2) 0.14958(10) 0.0357(5) Uani 1 1 d . . . . .
H51 H 0.490528 0.890237 0.148919 0.043 Uiso 1 1 calc R U . . .
C52 C 0.49652(10) 0.7569(2) 0.13389(10) 0.0396(6) Uani 1 1 d . . . . .
H52 H 0.459600 0.744159 0.122042 0.047 Uiso 1 1 calc R U . . .
C53 C 0.53204(10) 0.68874(18) 0.13553(9) 0.0345(5) Uani 1 1 d . . . . .
H53 H 0.519074 0.629138 0.124690 0.041 Uiso 1 1 calc R U . . .
C54 C 0.58642(9) 0.70526(17) 0.15268(8) 0.0283(5) Uani 1 1 d . . . . .
C55 C 0.58712(10) 0.96117(17) 0.18352(10) 0.0341(5) Uani 1 1 d . . . . .
H55 H 0.626348 0.963832 0.192724 0.041 Uiso 1 1 calc R U . . .
C56 C 0.57666(12) 0.9846(2) 0.22898(11) 0.0455(7) Uani 1 1 d . . . . .
H56A H 0.538316 0.987988 0.220392 0.068 Uiso 1 1 calc R U . . .
H56B H 0.592907 1.043694 0.241916 0.068 Uiso 1 1 calc R U . . .
H56C H 0.592071 0.937241 0.253709 0.068 Uiso 1 1 calc R U . . .
C57 C 0.56158(14) 1.0314(2) 0.14338(12) 0.0506(8) Uani 1 1 d . . . . .
H57A H 0.568895 1.015218 0.114760 0.076 Uiso 1 1 calc R U . . .
H57B H 0.576298 1.092010 0.155062 0.076 Uiso 1 1 calc R U . . .
H57C H 0.523148 1.032266 0.134540 0.076 Uiso 1 1 calc R U . . .
C58 C 0.62376(11) 0.62688(17) 0.15540(10) 0.0350(5) Uani 1 1 d . . . . .
H58 H 0.660866 0.649162 0.173421 0.042 Uiso 1 1 calc R U . . .
C59 C 0.61915(16) 0.5947(2) 0.10505(13) 0.0559(9) Uani 1 1 d . . . . .
H59A H 0.582731 0.574469 0.086081 0.084 Uiso 1 1 calc R U . . .
H59B H 0.643679 0.543797 0.108781 0.084 Uiso 1 1 calc R U . . .
H59C H 0.628089 0.645169 0.088080 0.084 Uiso 1 1 calc R U . . .
C60 C 0.61521(12) 0.54534(18) 0.18327(11) 0.0396(6) Uani 1 1 d . . . . .
H60A H 0.581124 0.516425 0.164021 0.059 Uiso 1 1 calc R U . . .
H60B H 0.615074 0.566095 0.214446 0.059 Uiso 1 1 calc R U . . .
H60C H 0.643924 0.501085 0.189267 0.059 Uiso 1 1 calc R U . . .
C61 C 0.66771(9) 0.72229(15) 0.27891(8) 0.0234(4) Uani 1 1 d . . . . .
H61A H 0.630281 0.714635 0.256078 0.028 Uiso 1 1 calc R U . . .
H61B H 0.685384 0.662220 0.282303 0.028 Uiso 1 1 calc R U . . .
C62 C 0.66887(9) 0.75093(15) 0.32869(8) 0.0250(4) Uani 1 1 d . . . . .
H62A H 0.656496 0.814955 0.326271 0.030 Uiso 1 1 calc R U . . .
H62B H 0.706203 0.749653 0.352447 0.030 Uiso 1 1 calc R U . . .
C63 C 0.53110(14) 0.7703(2) 0.43024(11) 0.0514(8) Uani 1 1 d . . . . .
H63A H 0.533116 0.835480 0.423789 0.077 Uiso 1 1 calc R U . . .
H63B H 0.540491 0.760931 0.465155 0.077 Uiso 1 1 calc R U . . .
H63C H 0.494912 0.748272 0.411930 0.077 Uiso 1 1 calc R U . . .
C64 C 0.56930(10) 0.71808(19) 0.41459(9) 0.0337(5) Uani 1 1 d . . . . .
C65 C 0.58689(10) 0.63380(19) 0.43785(9) 0.0345(5) Uani 1 1 d . . . . .
H65 H 0.566809 0.609018 0.454671 0.041 Uiso 1 1 calc R U . . .
C66 C 0.63016(10) 0.58220(17) 0.43925(9) 0.0295(5) Uani 1 1 d . . . . .
C67 C 0.64735(12) 0.50473(19) 0.47562(10) 0.0383(6) Uani 1 1 d . . . . .
H67A H 0.643863 0.446694 0.458286 0.057 Uiso 1 1 calc R U . . .
H67B H 0.624888 0.503610 0.494340 0.057 Uiso 1 1 calc R U . . .
H67C H 0.684441 0.513680 0.497811 0.057 Uiso 1 1 calc R U . . .
C68 C 0.56875(10) 0.84315(17) 0.36219(9) 0.0309(5) Uani 1 1 d . . . . .
C69 C 0.60469(12) 0.91644(18) 0.38081(10) 0.0370(6) Uani 1 1 d . . . . .
C70 C 0.58774(13) 1.00341(18) 0.36168(11) 0.0432(7) Uani 1 1 d . . . . .
H70 H 0.610847 1.054088 0.373785 0.052 Uiso 1 1 calc R U . . .
C71 C 0.53814(12) 1.01690(18) 0.32560(11) 0.0410(6) Uani 1 1 d . . . . .
H71 H 0.527159 1.076749 0.313609 0.049 Uiso 1 1 calc R U . . .
C72 C 0.50435(11) 0.94421(18) 0.30679(10) 0.0369(6) Uani 1 1 d . . . . .
H72 H 0.470625 0.954504 0.281355 0.044 Uiso 1 1 calc R U . . .
C73 C 0.51880(10) 0.85519(17) 0.32450(9) 0.0312(5) Uani 1 1 d . . . . .
C74 C 0.66004(13) 0.9018(2) 0.42032(11) 0.0478(7) Uani 1 1 d . . . . .
H74 H 0.672428 0.840440 0.414402 0.057 Uiso 1 1 calc R U . . .
C75 C 0.70080(14) 0.9714(2) 0.41887(13) 0.0574(9) Uani 1 1 d . . . . .
H75A H 0.700824 0.973181 0.386053 0.086 Uiso 1 1 calc R U . . .
H75B H 0.736118 0.953883 0.442319 0.086 Uiso 1 1 calc R U . . .
H75C H 0.691660 1.031893 0.427318 0.086 Uiso 1 1 calc R U . . .
C76 C 0.65899(17) 0.8992(3) 0.47099(12) 0.0639(10) Uani 1 1 d . . . . .
H76A H 0.644870 0.957009 0.477363 0.096 Uiso 1 1 calc R U . . .
H76B H 0.695085 0.890107 0.495359 0.096 Uiso 1 1 calc R U . . .
H76C H 0.636320 0.848766 0.472838 0.096 Uiso 1 1 calc R U . . .
C77 C 0.48064(10) 0.77763(18) 0.30122(10) 0.0337(5) Uani 1 1 d . . . . .
H77 H 0.496456 0.720037 0.318989 0.040 Uiso 1 1 calc R U . . .
C78 C 0.42664(11) 0.7925(2) 0.30472(12) 0.0448(7) Uani 1 1 d . . . . .
H78A H 0.410573 0.849003 0.287758 0.067 Uiso 1 1 calc R U . . .
H78B H 0.431743 0.797041 0.339034 0.067 Uiso 1 1 calc R U . . .
H78C H 0.403199 0.740850 0.289589 0.067 Uiso 1 1 calc R U . . .
C79 C 0.47327(11) 0.76619(19) 0.24792(10) 0.0392(6) Uani 1 1 d . . . . .
H79A H 0.449712 0.714289 0.233613 0.059 Uiso 1 1 calc R U . . .
H79B H 0.507809 0.755098 0.246274 0.059 Uiso 1 1 calc R U . . .
H79C H 0.457572 0.821873 0.229777 0.059 Uiso 1 1 calc R U . . .
C80 C 0.70837(9) 0.55388(16) 0.42482(8) 0.0271(5) Uani 1 1 d . . . . .
C81 C 0.71144(10) 0.46632(16) 0.40628(9) 0.0294(5) Uani 1 1 d . . . . .
C82 C 0.76074(10) 0.42383(18) 0.42250(9) 0.0330(5) Uani 1 1 d . . . . .
H82 H 0.763551 0.364915 0.410405 0.040 Uiso 1 1 calc R U . . .
C83 C 0.80579(11) 0.46501(19) 0.45578(10) 0.0371(6) Uani 1 1 d . . . . .
H83 H 0.838922 0.434112 0.466775 0.044 Uiso 1 1 calc R U . . .
C84 C 0.80233(10) 0.55153(19) 0.47296(9) 0.0357(6) Uani 1 1 d . . . . .
H84 H 0.833363 0.579841 0.495696 0.043 Uiso 1 1 calc R U . . .
C85 C 0.75407(10) 0.59776(17) 0.45746(9) 0.0310(5) Uani 1 1 d . . . . .
C86 C 0.66371(10) 0.41957(17) 0.36853(10) 0.0335(5) Uani 1 1 d . . . . .
H86 H 0.631243 0.454495 0.365649 0.040 Uiso 1 1 calc R U . . .
C87 C 0.65706(13) 0.32055(19) 0.38211(13) 0.0466(7) Uani 1 1 d . . . . .
H87A H 0.624004 0.295383 0.358104 0.070 Uiso 1 1 calc R U . . .
H87B H 0.655802 0.319160 0.414477 0.070 Uiso 1 1 calc R U . . .
H87C H 0.687132 0.283907 0.382430 0.070 Uiso 1 1 calc R U . . .
C88 C 0.66830(12) 0.4219(2) 0.31891(10) 0.0419(6) Uani 1 1 d . . . . .
H88A H 0.636746 0.393724 0.294245 0.063 Uiso 1 1 calc R U . . .
H88B H 0.699994 0.388088 0.320983 0.063 Uiso 1 1 calc R U . . .
H88C H 0.671106 0.485394 0.309810 0.063 Uiso 1 1 calc R U . . .
C89 C 0.75207(11) 0.69325(18) 0.47710(10) 0.0365(6) Uani 1 1 d . . . . .
H89 H 0.716066 0.719110 0.458008 0.044 Uiso 1 1 calc R U . . .
C90 C 0.75957(18) 0.6905(2) 0.53045(13) 0.0620(10) Uani 1 1 d . . . . .
H90A H 0.754403 0.751828 0.540977 0.093 Uiso 1 1 calc R U . . .
H90B H 0.795518 0.669279 0.550350 0.093 Uiso 1 1 calc R U . . .
H90C H 0.733602 0.648592 0.534335 0.093 Uiso 1 1 calc R U . . .
C91 C 0.79287(14) 0.7573(2) 0.47095(12) 0.0505(8) Uani 1 1 d . . . . .
H91A H 0.788100 0.758491 0.436645 0.076 Uiso 1 1 calc R U . . .
H91B H 0.828680 0.735552 0.490934 0.076 Uiso 1 1 calc R U . . .
H91C H 0.788062 0.818939 0.481307 0.076 Uiso 1 1 calc R U . . .
C1_1 C 0.7889(2) 0.2087(3) 0.49188(14) 0.0751(12) Uani 1 1 d D . . . .
H1A_1 H 0.812980 0.233944 0.477876 0.113 Uiso 1 1 calc R U . . .
H1B_1 H 0.782895 0.254233 0.513217 0.113 Uiso 1 1 calc R U . . .
H1C_1 H 0.755051 0.192720 0.465623 0.113 Uiso 1 1 calc R U . . .
C2_1 C 0.81333(16) 0.1248(2) 0.52087(13) 0.0583(9) Uani 1 1 d D . . . .
H2A_1 H 0.848758 0.140493 0.545692 0.070 Uiso 1 1 calc R U . . .
H2AB_1 H 0.818363 0.078478 0.498871 0.070 Uiso 1 1 calc R U . . .
C3_1 C 0.78006(13) 0.0837(2) 0.54607(11) 0.0477(7) Uani 1 1 d D . . . .
H3A_1 H 0.776623 0.128891 0.569336 0.057 Uiso 1 1 calc R U . . .
H3AB_1 H 0.744030 0.071055 0.521433 0.057 Uiso 1 1 calc R U . . .
C4_1 C 0.80306(14) -0.0036(2) 0.57321(13) 0.0567(9) Uani 1 1 d D . . . .
H4A_1 H 0.839902 0.007956 0.596480 0.068 Uiso 1 1 calc R U . . .
H4AB_1 H 0.804356 -0.050253 0.549666 0.068 Uiso 1 1 calc R U . . .
C5_1 C 0.77115(19) -0.0408(3) 0.60081(14) 0.0805(15) Uani 1 1 d D . . . .
H5A_1 H 0.734183 -0.049510 0.578246 0.121 Uiso 1 1 calc R U . . .
H5B_1 H 0.772567 0.002510 0.626316 0.121 Uiso 1 1 calc R U . . .
H5C_1 H 0.786100 -0.099489 0.615701 0.121 Uiso 1 1 calc R U . . .

loop_
_atom_site_aniso_label
_atom_site_aniso_U_11
_atom_site_aniso_U_22
_atom_site_aniso_U_33
_atom_site_aniso_U_23
_atom_site_aniso_U_13
_atom_site_aniso_U_12
Ge1 0.02126(12) 0.01435(11) 0.02683(12) 0.00025(9) 0.01012(10) -0.00155(9)
Ga1 0.02154(13) 0.01574(12) 0.02554(13) -0.00073(9) 0.00884(10) -0.00372(9)
Cl1 0.0263(3) 0.0299(3) 0.0381(3) -0.0034(2) 0.0153(2) -0.0002(2)
Si1 0.0317(3) 0.0161(3) 0.0435(4) 0.0038(2) 0.0164(3) -0.0010(2)
N1 0.0241(9) 0.0180(8) 0.0277(9) -0.0018(7) 0.0087(7) -0.0028(7)
C1 0.0315(12) 0.0207(10) 0.0386(13) -0.0047(9) 0.0078(10) -0.0039(9)
C01O 0.0379(14) 0.0307(12) 0.0424(14) 0.0077(11) 0.0168(11) -0.0059(10)
C01P 0.0381(13) 0.0390(13) 0.0365(13) -0.0021(11) 0.0235(11) -0.0005(11)
Ge2 0.02199(12) 0.01694(11) 0.02350(12) -0.00113(9) 0.01056(9) -0.00275(9)
Ga2 0.02528(13) 0.02133(13) 0.02149(13) -0.00046(10) 0.01121(10) -0.00167(10)
Cl2 0.0286(3) 0.0279(3) 0.0310(3) -0.0044(2) 0.0096(2) -0.0054(2)
Si2 0.0277(3) 0.0272(3) 0.0266(3) 0.0009(2) 0.0140(2) -0.0041(2)
N2 0.0259(9) 0.0186(8) 0.0283(9) 0.0009(7) 0.0077(8) -0.0052(7)
C2 0.0206(10) 0.0189(10) 0.0356(12) -0.0038(9) 0.0077(9) -0.0016(8)
N3 0.0222(9) 0.0188(8) 0.0351(10) 0.0015(7) 0.0123(8) -0.0002(7)
C3 0.0255(11) 0.0179(10) 0.0374(12) 0.0006(9) 0.0087(9) -0.0050(8)
N4 0.0255(9) 0.0220(8) 0.0233(9) -0.0016(7) 0.0109(7) -0.0037(7)
C4 0.0264(11) 0.0199(10) 0.0339(12) 0.0032(9) 0.0106(9) -0.0038(8)
N5 0.0324(10) 0.0291(10) 0.0247(9) 0.0003(8) 0.0136(8) 0.0053(8)
C5 0.0384(14) 0.0273(12) 0.0365(13) 0.0091(10) 0.0075(11) -0.0083(10)
N6 0.0285(10) 0.0261(9) 0.0253(9) 0.0029(7) 0.0129(8) 0.0006(8)
C6 0.0321(12) 0.0197(10) 0.0266(11) -0.0046(8) 0.0095(9) -0.0032(9)
C7 0.0354(13) 0.0241(11) 0.0329(12) -0.0053(9) 0.0152(10) -0.0016(9)
C8 0.0457(15) 0.0411(14) 0.0371(14) -0.0035(11) 0.0215(12) 0.0020(12)
C9 0.0549(17) 0.0468(16) 0.0280(12) -0.0003(11) 0.0177(12) 0.0006(13)
C10 0.0415(14) 0.0382(14) 0.0279(12) -0.0003(10) 0.0070(11) 0.0007(11)
C11 0.0323(12) 0.0252(11) 0.0288(11) -0.0038(9) 0.0084(10) -0.0033(9)
C12 0.0323(12) 0.0271(11) 0.0392(13) -0.0058(10) 0.0171(10) 0.0009(9)
C13 0.0384(14) 0.0351(13) 0.0475(15) -0.0045(11) 0.0225(12) -0.0023(11)
C14 0.0409(15) 0.0276(12) 0.0586(18) -0.0040(12) 0.0230(13) 0.0019(11)
C15 0.0288(12) 0.0295(12) 0.0291(11) 0.0013(9) 0.0063(9) -0.0008(9)
C16 0.0424(15) 0.0302(12) 0.0402(14) 0.0042(10) 0.0133(12) 0.0061(11)
C17 0.0312(13) 0.0407(14) 0.0419(15) 0.0027(12) 0.0038(11) -0.0034(11)
C18 0.0288(11) 0.0213(10) 0.0270(11) 0.0027(8) 0.0070(9) -0.0059(9)
C19 0.0343(12) 0.0272(11) 0.0284(11) 0.0019(9) 0.0104(10) -0.0083(10)
C20 0.0395(14) 0.0364(13) 0.0263(12) 0.0007(10) 0.0091(10) -0.0066(11)
C21 0.0384(14) 0.0340(13) 0.0293(12) 0.0024(10) 0.0019(10) -0.0056(11)
C22 0.0314(12) 0.0261(11) 0.0403(14) 0.0031(10) 0.0038(11) -0.0022(10)
C023 0.0399(14) 0.0479(15) 0.0279(12) 0.0028(11) 0.0138(11) -0.0077(12)
C23 0.0297(12) 0.0201(10) 0.0352(12) 0.0001(9) 0.0058(10) -0.0040(9)
C24 0.0345(13) 0.0442(14) 0.0302(12) -0.0069(11) 0.0129(10) -0.0081(11)
C25 0.0412(15) 0.0440(16) 0.0563(18) -0.0142(14) 0.0158(14) 0.0004(13)
C26 0.0453(17) 0.089(3) 0.0365(15) -0.0094(16) 0.0217(13) -0.0195(17)
C27 0.0288(12) 0.0336(13) 0.0457(15) -0.0116(11) 0.0079(11) 0.0011(10)
C28 0.0373(14) 0.0431(15) 0.0473(16) -0.0056(12) 0.0169(12) 0.0076(12)
C29 0.067(2) 0.0275(14) 0.095(3) -0.0152(16) 0.031(2) 0.0003(14)
C30 0.0246(10) 0.0176(9) 0.0315(11) -0.0001(8) 0.0122(9) -0.0023(8)
C31 0.0232(10) 0.0165(9) 0.0337(11) 0.0005(8) 0.0140(9) -0.0035(8)
C32 0.0245(11) 0.0177(10) 0.0457(14) 0.0082(9) 0.0120(10) 0.0028(8)
C33 0.0298(12) 0.0242(11) 0.0477(15) 0.0078(10) 0.0046(11) 0.0000(10)
C34 0.0281(13) 0.0337(14) 0.071(2) 0.0067(14) 0.0000(14) 0.0006(11)
C35 0.0230(13) 0.0395(16) 0.101(3) 0.0142(17) 0.0140(16) 0.0023(12)
C36 0.0338(14) 0.0386(15) 0.089(2) 0.0175(15) 0.0348(16) 0.0111(12)
C37 0.0299(12) 0.0256(11) 0.0617(17) 0.0130(11) 0.0243(12) 0.0097(10)
C38 0.0387(14) 0.0394(14) 0.0363(14) 0.0031(11) 0.0008(11) -0.0026(12)
C39 0.065(2) 0.058(2) 0.0454(18) 0.0134(15) 0.0046(16) -0.0033(17)
C40 0.0526(18) 0.0453(17) 0.0414(16) -0.0052(13) -0.0004(14) -0.0019(14)
C41 0.0382(14) 0.0454(15) 0.0538(17) 0.0083(13) 0.0301(13) 0.0164(12)
C42 0.090(3) 0.0526(19) 0.071(2) 0.0142(17) 0.058(2) 0.0250(19)
C43 0.0455(17) 0.0447(17) 0.070(2) -0.0025(15) 0.0286(16) 0.0063(13)
C44 0.0500(17) 0.0270(12) 0.0582(18) -0.0130(12) 0.0231(14) -0.0105(12)
C45 0.0404(14) 0.0357(13) 0.0453(15) 0.0136(11) 0.0205(12) -0.0029(11)
C46 0.0469(17) 0.0245(12) 0.082(2) 0.0163(13) 0.0277(16) 0.0081(12)
C47 0.0277(11) 0.0191(9) 0.0283(11) -0.0032(8) 0.0111(9) -0.0040(8)
C48 0.0270(11) 0.0181(9) 0.0290(11) -0.0024(8) 0.0118(9) -0.0022(8)
C49 0.0239(10) 0.0275(11) 0.0216(10) 0.0006(8) 0.0097(8) -0.0027(9)
C50 0.0270(11) 0.0315(12) 0.0277(11) 0.0027(9) 0.0117(9) 0.0001(9)
C51 0.0257(12) 0.0442(14) 0.0377(13) 0.0033(11) 0.0129(10) 0.0036(11)
C52 0.0236(12) 0.0536(16) 0.0375(14) 0.0015(12) 0.0077(10) -0.0079(11)
C53 0.0312(12) 0.0378(13) 0.0317(12) -0.0021(10) 0.0092(10) -0.0111(10)
C54 0.0289(11) 0.0303(11) 0.0263(11) -0.0002(9) 0.0115(9) -0.0060(9)
C55 0.0314(12) 0.0306(12) 0.0420(14) -0.0041(10) 0.0163(11) 0.0042(10)
C56 0.0405(15) 0.0502(17) 0.0460(16) -0.0115(13) 0.0170(13) 0.0079(13)
C57 0.063(2) 0.0319(14) 0.0560(18) 0.0021(13) 0.0225(16) 0.0061(13)
C58 0.0350(13) 0.0258(11) 0.0481(15) -0.0082(10) 0.0206(11) -0.0083(10)
C59 0.086(3) 0.0404(16) 0.061(2) -0.0105(14) 0.0509(19) -0.0061(16)
C60 0.0453(15) 0.0260(12) 0.0452(15) -0.0033(11) 0.0151(12) -0.0052(11)
C61 0.0274(11) 0.0212(10) 0.0244(10) -0.0002(8) 0.0131(9) -0.0053(8)
C62 0.0297(11) 0.0229(10) 0.0247(10) -0.0022(8) 0.0130(9) -0.0043(9)
C63 0.0595(19) 0.067(2) 0.0414(15) 0.0141(14) 0.0343(15) 0.0268(16)
C64 0.0356(13) 0.0429(14) 0.0271(11) 0.0027(10) 0.0170(10) 0.0066(11)
C65 0.0349(13) 0.0435(14) 0.0316(12) 0.0076(10) 0.0201(10) 0.0029(11)
C66 0.0328(12) 0.0322(12) 0.0262(11) 0.0037(9) 0.0144(9) 0.0007(10)
C67 0.0479(15) 0.0382(14) 0.0368(13) 0.0111(11) 0.0253(12) 0.0059(12)
C68 0.0396(13) 0.0287(11) 0.0290(11) -0.0002(9) 0.0186(10) 0.0072(10)
C69 0.0489(15) 0.0308(12) 0.0323(13) -0.0083(10) 0.0168(11) 0.0040(11)
C70 0.0616(18) 0.0269(12) 0.0444(15) -0.0084(11) 0.0243(14) 0.0026(12)
C71 0.0581(18) 0.0266(12) 0.0459(15) 0.0032(11) 0.0285(14) 0.0105(12)
C72 0.0429(14) 0.0358(13) 0.0377(13) 0.0089(11) 0.0220(12) 0.0130(11)
C73 0.0356(13) 0.0305(12) 0.0344(12) 0.0035(10) 0.0210(10) 0.0083(10)
C74 0.0586(19) 0.0330(14) 0.0407(15) -0.0137(12) 0.0074(13) 0.0017(13)
C75 0.058(2) 0.0519(18) 0.0498(18) -0.0186(15) 0.0080(15) -0.0063(16)
C76 0.088(3) 0.059(2) 0.0342(16) -0.0077(14) 0.0123(17) -0.0067(19)
C77 0.0302(12) 0.0347(13) 0.0376(13) 0.0082(10) 0.0148(10) 0.0057(10)
C78 0.0355(14) 0.0486(16) 0.0544(17) 0.0173(14) 0.0220(13) 0.0102(12)
C79 0.0399(14) 0.0384(14) 0.0360(13) 0.0029(11) 0.0115(11) 0.0041(11)
C80 0.0303(12) 0.0292(11) 0.0239(10) 0.0061(9) 0.0129(9) 0.0026(9)
C81 0.0325(12) 0.0283(11) 0.0306(12) 0.0042(9) 0.0157(10) 0.0001(9)
C82 0.0366(13) 0.0320(12) 0.0331(12) 0.0056(10) 0.0164(10) 0.0042(10)
C83 0.0355(13) 0.0434(14) 0.0328(13) 0.0095(11) 0.0139(11) 0.0097(11)
C84 0.0315(12) 0.0451(14) 0.0275(12) 0.0039(10) 0.0085(10) -0.0001(11)
C85 0.0351(13) 0.0346(12) 0.0235(11) 0.0036(9) 0.0117(9) 0.0004(10)
C86 0.0313(12) 0.0278(12) 0.0413(14) -0.0005(10) 0.0140(11) -0.0012(10)
C87 0.0462(16) 0.0297(13) 0.0632(19) 0.0013(13) 0.0207(14) -0.0022(12)
C88 0.0399(15) 0.0456(15) 0.0373(14) -0.0095(12) 0.0121(12) -0.0034(12)
C89 0.0385(14) 0.0354(13) 0.0315(13) -0.0032(10) 0.0094(11) -0.0010(11)
C90 0.103(3) 0.0486(18) 0.0481(18) -0.0069(14) 0.044(2) -0.0011(19)
C91 0.0604(19) 0.0437(16) 0.0461(16) -0.0108(13) 0.0195(15) -0.0155(14)
C1_1 0.127(4) 0.052(2) 0.049(2) 0.0002(16) 0.037(2) 0.004(2)
C2_1 0.077(2) 0.0458(17) 0.057(2) -0.0031(15) 0.0306(18) 0.0000(17)
C3_1 0.0521(17) 0.0501(17) 0.0350(14) -0.0109(12) 0.0107(13) -0.0040(14)
C4_1 0.058(2) 0.0466(17) 0.0535(19) -0.0056(14) 0.0082(16) -0.0066(15)
C5_1 0.105(3) 0.073(3) 0.0454(19) 0.0003(18) 0.010(2) -0.048(2)

loop_
_atom_type_symbol
_atom_type_description
_atom_type_scat_dispersion_real
_atom_type_scat_dispersion_imag
_atom_type_scat_source
C C 0.0181 0.0091 'International Tables Vol C Tables 4.2.6.8 and 6.1.1.4'
H H 0.0000 0.0000 'International Tables Vol C Tables 4.2.6.8 and 6.1.1.4'
Cl Cl 0.3639 0.7018 'International Tables Vol C Tables 4.2.6.8 and 6.1.1.4'
Ga Ga -1.2846 0.7763 'International Tables Vol C Tables 4.2.6.8 and 6.1.1.4'
Ge Ge -1.0885 0.8855 'International Tables Vol C Tables 4.2.6.8 and 6.1.1.4'
N N 0.0311 0.0180 'International Tables Vol C Tables 4.2.6.8 and 6.1.1.4'
Si Si 0.2541 0.3302 'International Tables Vol C Tables 4.2.6.8 and 6.1.1.4'

loop_
_geom_angle_atom_site_label_1
_geom_angle_atom_site_label_2
_geom_angle_atom_site_label_3
_geom_angle
_geom_angle_site_symmetry_1
_geom_angle_site_symmetry_3
_geom_angle_publ_flag
N3 Ge1 C31 105.35(9) . . ?
N3 Ge1 C47 121.87(9) . . ?
C31 Ge1 C47 107.89(9) . . ?
N3 Ge1 Ge2 123.00(6) . . ?
C31 Ge1 Ge2 121.99(7) . . ?
C47 Ge1 Ge2 73.64(6) . . ?
N2 Ga1 N1 96.45(8) . . ?
N2 Ga1 C30 120.53(9) . . ?
N1 Ga1 C30 113.86(9) . . ?
N2 Ga1 Cl1 106.44(6) . . ?
N1 Ga1 Cl1 103.45(6) . . ?
C30 Ga1 Cl1 113.65(7) . . ?
N3 Si1 C45 110.74(11) . . ?
N3 Si1 C44 110.57(12) . . ?
C45 Si1 C44 108.39(14) . . ?
N3 Si1 C46 109.15(12) . . ?
C45 Si1 C46 107.26(15) . . ?
C44 Si1 C46 110.68(15) . . ?
C2 N1 C6 120.35(19) . . ?
C2 N1 Ga1 119.54(16) . . ?
C6 N1 Ga1 119.95(14) . . ?
N4 Ge2 C61 106.55(9) . . ?
N4 Ge2 C48 121.90(9) . . ?
C61 Ge2 C48 107.78(9) . . ?
N4 Ge2 Ge1 122.51(6) . . ?
C61 Ge2 Ge1 120.91(7) . . ?
C48 Ge2 Ge1 73.77(7) . . ?
N6 Ga2 N5 95.85(8) . . ?
N6 Ga2 C62 122.86(9) . . ?
N5 Ga2 C62 112.14(9) . . ?
N6 Ga2 Cl2 104.30(6) . . ?
N5 Ga2 Cl2 105.12(6) . . ?
C62 Ga2 Cl2 113.98(7) . . ?
N4 Si2 C01O 110.55(11) . . ?
N4 Si2 C01P 109.71(11) . . ?
C01O Si2 C01P 109.25(13) . . ?
N4 Si2 C023 109.21(11) . . ?
C01O Si2 C023 107.46(13) . . ?
C01P Si2 C023 110.62(13) . . ?
C4 N2 C18 118.21(19) . . ?
C4 N2 Ga1 118.98(15) . . ?
C18 N2 Ga1 122.77(14) . . ?
N1 C2 C3 123.1(2) . . ?
N1 C2 C1 120.2(2) . . ?
C3 C2 C1 116.6(2) . . ?
C32 N3 Si1 118.30(14) . . ?
C32 N3 Ge1 117.78(14) . . ?
Si1 N3 Ge1 123.55(11) . . ?
C4 C3 C2 128.6(2) . . ?
C49 N4 Si2 119.58(14) . . ?
C49 N4 Ge2 118.32(14) . . ?
Si2 N4 Ge2 122.02(11) . . ?
N2 C4 C3 123.9(2) . . ?
N2 C4 C5 119.1(2) . . ?
C3 C4 C5 117.0(2) . . ?
C64 N5 C68 120.3(2) . . ?
C64 N5 Ga2 120.10(17) . . ?
C68 N5 Ga2 119.37(15) . . ?
C66 N6 C80 117.77(19) . . ?
C66 N6 Ga2 118.54(16) . . ?
C80 N6 Ga2 123.62(15) . . ?
C11 C6 C7 121.2(2) . . ?
C11 C6 N1 120.8(2) . . ?
C7 C6 N1 118.0(2) . . ?
C8 C7 C6 118.0(2) . . ?
C8 C7 C12 120.7(2) . . ?
C6 C7 C12 121.3(2) . . ?
C9 C8 C7 121.4(3) . . ?
C10 C9 C8 119.9(3) . . ?
C9 C10 C11 121.7(3) . . ?
C10 C11 C6 117.7(2) . . ?
C10 C11 C15 119.0(2) . . ?
C6 C11 C15 123.2(2) . . ?
C13 C12 C7 113.7(2) . . ?
C13 C12 C14 110.1(2) . . ?
C7 C12 C14 111.1(2) . . ?
C11 C15 C16 110.1(2) . . ?
C11 C15 C17 112.5(2) . . ?
C16 C15 C17 109.4(2) . . ?
C23 C18 C19 121.4(2) . . ?
C23 C18 N2 118.8(2) . . ?
C19 C18 N2 119.8(2) . . ?
C20 C19 C18 118.0(2) . . ?
C20 C19 C24 119.1(2) . . ?
C18 C19 C24 122.9(2) . . ?
C21 C20 C19 121.5(3) . . ?
C20 C21 C22 119.8(2) . . ?
C21 C22 C23 121.4(3) . . ?
C22 C23 C18 117.9(2) . . ?
C22 C23 C27 118.7(2) . . ?
C18 C23 C27 123.4(2) . . ?
C19 C24 C26 112.6(2) . . ?
C19 C24 C25 109.9(2) . . ?
C26 C24 C25 109.8(3) . . ?
C23 C27 C28 111.7(2) . . ?
C23 C27 C29 111.6(3) . . ?
C28 C27 C29 108.6(3) . . ?
C31 C30 Ga1 116.37(15) . . ?
C30 C31 Ge1 113.69(15) . . ?
C37 C32 C33 120.9(2) . . ?
C37 C32 N3 119.8(2) . . ?
C33 C32 N3 119.2(2) . . ?
C34 C33 C32 118.0(3) . . ?
C34 C33 C38 119.6(3) . . ?
C32 C33 C38 122.4(2) . . ?
C35 C34 C33 121.4(3) . . ?
C34 C35 C36 120.5(3) . . ?
C35 C36 C37 120.9(3) . . ?
C36 C37 C32 118.1(3) . . ?
C36 C37 C41 119.3(3) . . ?
C32 C37 C41 122.5(2) . . ?
C33 C38 C39 113.2(3) . . ?
C33 C38 C40 111.2(3) . . ?
C39 C38 C40 109.4(3) . . ?
C37 C41 C42 111.5(3) . . ?
C37 C41 C43 112.5(2) . . ?
C42 C41 C43 109.5(3) . . ?
C48 C47 Ge1 98.35(14) . . ?
C47 C48 Ge2 97.98(13) . . ?
C50 C49 C54 120.4(2) . . ?
C50 C49 N4 119.9(2) . . ?
C54 C49 N4 119.8(2) . . ?
C51 C50 C49 118.7(2) . . ?
C51 C50 C55 118.9(2) . . ?
C49 C50 C55 122.3(2) . . ?
C52 C51 C50 121.3(2) . . ?
C51 C52 C53 119.6(2) . . ?
C52 C53 C54 121.6(2) . . ?
C53 C54 C49 118.4(2) . . ?
C53 C54 C58 119.3(2) . . ?
C49 C54 C58 122.3(2) . . ?
C50 C55 C57 112.1(2) . . ?
C50 C55 C56 110.9(2) . . ?
C57 C55 C56 110.9(2) . . ?
C54 C58 C60 112.1(2) . . ?
C54 C58 C59 112.7(2) . . ?
C60 C58 C59 108.8(2) . . ?
C62 C61 Ge2 114.19(14) . . ?
C61 C62 Ga2 116.38(15) . . ?
N5 C64 C65 123.4(2) . . ?
N5 C64 C63 120.6(2) . . ?
C65 C64 C63 115.9(2) . . ?
C66 C65 C64 127.9(2) . . ?
N6 C66 C65 124.2(2) . . ?
N6 C66 C67 118.9(2) . . ?
C65 C66 C67 116.8(2) . . ?
C73 C68 C69 122.0(2) . . ?
C73 C68 N5 119.5(2) . . ?
C69 C68 N5 118.4(2) . . ?
C70 C69 C68 117.5(3) . . ?
C70 C69 C74 120.9(3) . . ?
C68 C69 C74 121.6(2) . . ?
C71 C70 C69 121.2(3) . . ?
C70 C71 C72 120.5(2) . . ?
C71 C72 C73 121.3(3) . . ?
C68 C73 C72 117.5(2) . . ?
C68 C73 C77 123.7(2) . . ?
C72 C73 C77 118.8(2) . . ?
C76 C74 C75 110.1(3) . . ?
C76 C74 C69 111.7(3) . . ?
C75 C74 C69 113.6(3) . . ?
C73 C77 C79 110.1(2) . . ?
C73 C77 C78 111.8(2) . . ?
C79 C77 C78 110.3(2) . . ?
C85 C80 C81 120.9(2) . . ?
C85 C80 N6 118.6(2) . . ?
C81 C80 N6 120.5(2) . . ?
C82 C81 C80 118.0(2) . . ?
C82 C81 C86 119.6(2) . . ?
C80 C81 C86 122.4(2) . . ?
C83 C82 C81 121.8(2) . . ?
C82 C83 C84 119.6(2) . . ?
C83 C84 C85 121.1(2) . . ?
C84 C85 C80 118.7(2) . . ?
C84 C85 C89 119.4(2) . . ?
C80 C85 C89 122.0(2) . . ?
C81 C86 C88 109.5(2) . . ?
C81 C86 C87 112.8(2) . . ?
C88 C86 C87 109.8(2) . . ?
C90 C89 C91 109.7(3) . . ?
C90 C89 C85 111.5(2) . . ?
C91 C89 C85 112.3(2) . . ?
C1_1 C2_1 C3_1 113.1(3) . . ?
C4_1 C3_1 C2_1 113.3(3) . . ?
C3_1 C4_1 C5_1 112.7(3) . . ?

loop_
_geom_bond_atom_site_label_1
_geom_bond_atom_site_label_2
_geom_bond_distance
_geom_bond_site_symmetry_2
_geom_bond_publ_flag
Ge1 N3 1.8687(18) . ?
Ge1 C31 1.987(2) . ?
Ge1 C47 2.008(2) . ?
Ge1 Ge2 2.4607(3) . ?
Ga1 N2 1.9499(19) . ?
Ga1 N1 1.9628(18) . ?
Ga1 C30 1.966(2) . ?
Ga1 Cl1 2.2086(6) . ?
Si1 N3 1.7340(19) . ?
Si1 C45 1.857(3) . ?
Si1 C44 1.865(3) . ?
Si1 C46 1.872(3) . ?
N1 C2 1.336(3) . ?
N1 C6 1.442(3) . ?
C1 C2 1.507(3) . ?
C01O Si2 1.864(3) . ?
C01P Si2 1.865(3) . ?
Ge2 N4 1.8694(18) . ?
Ge2 C61 1.986(2) . ?
Ge2 C48 2.010(2) . ?
Ga2 N6 1.9472(19) . ?
Ga2 N5 1.958(2) . ?
Ga2 C62 1.963(2) . ?
Ga2 Cl2 2.2155(6) . ?
Si2 N4 1.733(2) . ?
Si2 C023 1.873(3) . ?
N2 C4 1.344(3) . ?
N2 C18 1.451(3) . ?
C2 C3 1.403(3) . ?
N3 C32 1.441(3) . ?
C3 C4 1.397(3) . ?
N4 C49 1.442(3) . ?
C4 C5 1.505(3) . ?
N5 C64 1.320(3) . ?
N5 C68 1.452(3) . ?
N6 C66 1.339(3) . ?
N6 C80 1.442(3) . ?
C6 C11 1.411(3) . ?
C6 C7 1.414(4) . ?
C7 C8 1.392(4) . ?
C7 C12 1.528(4) . ?
C8 C9 1.383(4) . ?
C9 C10 1.376(4) . ?
C10 C11 1.400(4) . ?
C11 C15 1.513(4) . ?
C12 C13 1.520(4) . ?
C12 C14 1.538(3) . ?
C15 C16 1.539(3) . ?
C15 C17 1.540(3) . ?
C18 C23 1.408(4) . ?
C18 C19 1.409(4) . ?
C19 C20 1.401(3) . ?
C19 C24 1.510(4) . ?
C20 C21 1.377(4) . ?
C21 C22 1.385(4) . ?
C22 C23 1.399(3) . ?
C23 C27 1.514(4) . ?
C24 C26 1.526(4) . ?
C24 C25 1.533(4) . ?
C27 C28 1.519(4) . ?
C27 C29 1.536(4) . ?
C30 C31 1.536(3) . ?
C32 C37 1.410(4) . ?
C32 C33 1.416(4) . ?
C33 C34 1.393(4) . ?
C33 C38 1.501(4) . ?
C34 C35 1.369(5) . ?
C35 C36 1.379(5) . ?
C36 C37 1.398(4) . ?
C37 C41 1.508(4) . ?
C38 C39 1.533(4) . ?
C38 C40 1.536(4) . ?
C41 C42 1.529(4) . ?
C41 C43 1.540(4) . ?
C47 C48 1.548(3) . ?
C49 C50 1.407(3) . ?
C49 C54 1.415(3) . ?
C50 C51 1.398(3) . ?
C50 C55 1.519(3) . ?
C51 C52 1.381(4) . ?
C52 C53 1.382(4) . ?
C53 C54 1.393(3) . ?
C54 C58 1.518(4) . ?
C55 C57 1.525(4) . ?
C55 C56 1.531(4) . ?
C58 C60 1.525(4) . ?
C58 C59 1.532(4) . ?
C61 C62 1.532(3) . ?
C63 C64 1.510(4) . ?
C64 C65 1.405(4) . ?
C65 C66 1.393(4) . ?
C66 C67 1.512(3) . ?
C68 C73 1.401(4) . ?
C68 C69 1.415(4) . ?
C69 C70 1.399(4) . ?
C69 C74 1.528(4) . ?
C70 C71 1.377(4) . ?
C71 C72 1.378(4) . ?
C72 C73 1.404(3) . ?
C73 C77 1.515(4) . ?
C74 C76 1.524(5) . ?
C74 C75 1.525(5) . ?
C77 C79 1.532(4) . ?
C77 C78 1.539(4) . ?
C80 C85 1.405(3) . ?
C80 C81 1.412(3) . ?
C81 C82 1.390(4) . ?
C81 C86 1.514(3) . ?
C82 C83 1.383(4) . ?
C83 C84 1.384(4) . ?
C84 C85 1.393(4) . ?
C85 C89 1.526(4) . ?
C86 C88 1.535(4) . ?
C86 C87 1.536(4) . ?
C89 C90 1.524(4) . ?
C89 C91 1.524(4) . ?
C1_1 C2_1 1.501(5) . ?
C2_1 C3_1 1.515(5) . ?
C3_1 C4_1 1.513(4) . ?
C4_1 C5_1 1.518(5) . ?
